data_2237915
loop_
_publ_author_name
'Geng, Lei'

_publ_section_title
;
 Ba~2~Sb~4~GeS~10~
;
_journal_coeditor_code JJ2163
_journal_issue 5
_journal_name_full 'Acta Crystallographica Section E'
_journal_page_first i24
_journal_paper_doi 10.1107/S1600536813007988
_journal_volume 69
_journal_year 2013
_chemical_formula_iupac 'Ba2 Sb4 Ge S10'
_chemical_formula_moiety 'Ba2 Ge S10 Sb4'
_chemical_formula_sum 'Ba2 Ge S10 Sb4'
_chemical_formula_weight 1154.87
_chemical_name_systematic
;
Dibarium tetraantimony(III) germanium(IV) decasulfide
;
_space_group_IT_number 135
_symmetry_cell_setting tetragonal
_symmetry_space_group_name_Hall '-P 4c 2ab'
_symmetry_space_group_name_H-M 'P 42/m b c'
_atom_sites_solution_primary direct
_atom_sites_solution_secondary difmap
_audit_creation_method SHELXL-97
_cell_angle_alpha 90.00
_cell_angle_beta 90.00
_cell_angle_gamma 90.00
_cell_formula_units_Z 4
_cell_length_a 11.3119(4)
_cell_length_b 11.3119(4)
_cell_length_c 13.6384(9)
_cell_measurement_reflns_used 1877
_cell_measurement_temperature 293(2)
_cell_measurement_theta_max 27.4797
_cell_measurement_theta_min 2.3391
_cell_volume 1745.16(14)
_computing_cell_refinement '<i>CrystalClear</i> (Rigaku, 2007)'
_computing_data_collection '<i>CrystalClear</i> (Rigaku, 2007)'
_computing_data_reduction '<i>CrystalClear</i> (Rigaku, 2007)'
_computing_molecular_graphics 'DIAMOND (Brandenburg, 2005)'
_computing_publication_material 'publCIF (Westrip, 2010)'
_computing_structure_refinement 'SHELXL97 (Sheldrick, 2008)'
_computing_structure_solution 'SHELXS97 (Sheldrick, 2008)'
_diffrn_ambient_temperature 293(2)
_diffrn_measured_fraction_theta_full 1.000
_diffrn_measured_fraction_theta_max 1.000
_diffrn_measurement_device_type 'Rigaku SCXMini CCD'
_diffrn_measurement_method CCD_Profile_fitting
_diffrn_radiation_monochromator graphite
_diffrn_radiation_source 'fine-focus sealed tube'
_diffrn_radiation_type MoK\a
_diffrn_radiation_wavelength 0.71073
_diffrn_reflns_av_R_equivalents 0.0296
_diffrn_reflns_av_sigmaI/netI 0.0128
_diffrn_reflns_limit_h_max 14
_diffrn_reflns_limit_h_min -14
_diffrn_reflns_limit_k_max 11
_diffrn_reflns_limit_k_min -14
_diffrn_reflns_limit_l_max 17
_diffrn_reflns_limit_l_min -16
_diffrn_reflns_number 12411
_diffrn_reflns_theta_full 27.48
_diffrn_reflns_theta_max 27.48
_diffrn_reflns_theta_min 2.55
_exptl_absorpt_coefficient_mu 13.404
_exptl_absorpt_correction_T_max 1.0000
_exptl_absorpt_correction_T_min 0.5299
_exptl_absorpt_correction_type multi-scan
_exptl_absorpt_process_details '(<i>CrystalClear</i>; Rigaku, 2007)'
_exptl_crystal_colour dark-red
_exptl_crystal_density_diffrn 4.395
_exptl_crystal_density_method 'not measured'
_exptl_crystal_description rod
_exptl_crystal_F_000 2032
_exptl_crystal_size_max 0.22
_exptl_crystal_size_mid 0.07
_exptl_crystal_size_min 0.07
_refine_diff_density_max 0.656
_refine_diff_density_min -0.735
_refine_ls_extinction_coef 0.00225(8)
_refine_ls_extinction_expression Fc^*^=kFc[1+0.001xFc^2^\l^3^/sin(2\q)]^-1/4^
_refine_ls_extinction_method 'SHELXL97 (Sheldrick, 2008)'
_refine_ls_goodness_of_fit_ref 1.145
_refine_ls_matrix_type full
_refine_ls_number_parameters 45
_refine_ls_number_reflns 1046
_refine_ls_number_restraints 0
_refine_ls_restrained_S_all 1.145
_refine_ls_R_factor_all 0.0183
_refine_ls_R_factor_gt 0.0177
_refine_ls_shift/su_max 0.000
_refine_ls_shift/su_mean 0.000
_refine_ls_structure_factor_coef Fsqd
_refine_ls_weighting_details 'calc w=1/[\s^2^(Fo^2^)+(0.0214P)^2^+3.2912P] where P=(Fo^2^+2Fc^2^)/3'
_refine_ls_weighting_scheme calc
_refine_ls_wR_factor_gt 0.0415
_refine_ls_wR_factor_ref 0.0418
_reflns_number_gt 1032
_reflns_number_total 1046
_reflns_threshold_expression I>2sigma(I)
_cod_data_source_file jj2163.cif
_cod_data_source_block I
_cod_original_sg_symbol_Hall '-P 4ac 2ab'
_cod_database_code 2237915
_cod_database_fobs_code 2237915

loop_
_symmetry_equiv_pos_as_xyz
'x, y, z'
'-x, -y, z'
'-y, x, z+1/2'
'y, -x, z+1/2'
'-x+1/2, y+1/2, -z'
'x+1/2, -y+1/2, -z'
'y+1/2, x+1/2, -z+1/2'
'-y+1/2, -x+1/2, -z+1/2'
'-x, -y, -z'
'x, y, -z'
'y, -x, -z-1/2'
'-y, x, -z-1/2'
'x-1/2, -y-1/2, z'
'-x-1/2, y-1/2, z'
'-y-1/2, -x-1/2, z-1/2'
'y-1/2, x-1/2, z-1/2'

loop_
_atom_site_type_symbol
_atom_site_label
_atom_site_fract_x
_atom_site_fract_y
_atom_site_fract_z
_atom_site_U_iso_or_equiv
_atom_site_adp_type
_atom_site_calc_flag
_atom_site_refinement_flags
_atom_site_occupancy
_atom_site_symmetry_multiplicity
Ba Ba1 0.232424(19) 0.732424(19) 0.2500 0.01704(10) Uani d S 1 2
Sb Sb1 0.13578(3) 0.41567(3) 0.0000 0.01543(10) Uani d S 1 2
Sb Sb2 0.46488(3) 0.34169(3) 0.0000 0.01796(10) Uani d S 1 2
Ge Ge1 0.0000 0.0000 0.2500 0.01175(15) Uani d S 1 4
S S1 0.27060(10) 0.24355(10) 0.0000 0.0136(2) Uani d S 1 2
S S2 0.01781(8) 0.15428(7) 0.34843(6) 0.01631(18) Uani d . 1 1
S S3 0.02261(7) 0.32137(8) 0.13186(6) 0.01777(19) Uani d . 1 1

loop_
_atom_site_aniso_label
_atom_site_aniso_U_11
_atom_site_aniso_U_22
_atom_site_aniso_U_33
_atom_site_aniso_U_12
_atom_site_aniso_U_13
_atom_site_aniso_U_23
Ba1 0.01715(12) 0.01715(12) 0.01683(15) 0.00214(11) -0.00097(7) 0.00097(7)
Sb1 0.01518(17) 0.01341(17) 0.01771(17) 0.00143(11) 0.000 0.000
Sb2 0.01151(17) 0.02030(18) 0.02206(18) -0.00225(12) 0.000 0.000
Ge1 0.0126(2) 0.0126(2) 0.0101(3) 0.000 0.000 0.000
S1 0.0101(5) 0.0121(5) 0.0184(6) -0.0006(4) 0.000 0.000
S2 0.0201(4) 0.0142(4) 0.0146(4) -0.0020(3) -0.0009(3) -0.0026(3)
S3 0.0131(4) 0.0254(4) 0.0147(4) -0.0025(3) 0.0024(3) -0.0028(3)

loop_
_atom_type_symbol
_atom_type_description
_atom_type_scat_dispersion_real
_atom_type_scat_dispersion_imag
_atom_type_scat_source
S S 0.1246 0.1234 'International Tables Vol C Tables 4.2.6.8 and 6.1.1.4'
Ge Ge 0.1547 1.8001 'International Tables Vol C Tables 4.2.6.8 and 6.1.1.4'
Sb Sb -0.5866 1.5461 'International Tables Vol C Tables 4.2.6.8 and 6.1.1.4'
Ba Ba -0.3244 2.2819 'International Tables Vol C Tables 4.2.6.8 and 6.1.1.4'

loop_
_geom_angle_atom_site_label_1
_geom_angle_atom_site_label_2
_geom_angle_atom_site_label_3
_geom_angle_site_symmetry_1
_geom_angle_site_symmetry_3
_geom_angle
S2 Ba1 S2 14_665 11_566 130.04(3)
S2 Ba1 S3 14_665 11_566 76.46(2)
S2 Ba1 S3 11_566 11_566 64.06(2)
S2 Ba1 S3 14_665 14_665 64.06(2)
S2 Ba1 S3 11_566 14_665 76.46(2)
S3 Ba1 S3 11_566 14_665 74.69(3)
S2 Ba1 S3 14_665 2_565 153.52(2)
S2 Ba1 S3 11_566 2_565 74.09(2)
S3 Ba1 S3 11_566 2_565 129.53(3)
S3 Ba1 S3 14_665 2_565 122.17(3)
S2 Ba1 S3 14_665 8 74.09(2)
S2 Ba1 S3 11_566 8 153.52(2)
S3 Ba1 S3 11_566 8 122.17(3)
S3 Ba1 S3 14_665 8 129.53(3)
S3 Ba1 S3 2_565 8 85.35(3)
S2 Ba1 S2 14_665 8 66.88(3)
S2 Ba1 S2 11_566 8 131.76(3)
S3 Ba1 S2 11_566 8 140.05(2)
S3 Ba1 S2 14_665 8 75.40(2)
S3 Ba1 S2 2_565 8 89.05(2)
S3 Ba1 S2 8 8 62.66(2)
S2 Ba1 S2 14_665 2_565 131.76(3)
S2 Ba1 S2 11_566 2_565 66.88(3)
S3 Ba1 S2 11_566 2_565 75.40(2)
S3 Ba1 S2 14_665 2_565 140.05(2)
S3 Ba1 S2 2_565 2_565 62.66(2)
S3 Ba1 S2 8 2_565 89.05(2)
S2 Ba1 S2 8 2_565 142.24(3)
S2 Ba1 S1 14_665 11_566 63.42(2)
S2 Ba1 S1 11_566 11_566 115.56(2)
S3 Ba1 S1 11_566 11_566 61.18(2)
S3 Ba1 S1 14_665 11_566 116.86(3)
S3 Ba1 S1 2_565 11_566 120.60(3)
S3 Ba1 S1 8 11_566 61.24(2)
S2 Ba1 S1 8 11_566 111.96(2)
S2 Ba1 S1 2_565 11_566 68.80(2)
S2 Ba1 S1 14_665 5 115.56(2)
S2 Ba1 S1 11_566 5 63.42(2)
S3 Ba1 S1 11_566 5 116.86(3)
S3 Ba1 S1 14_665 5 61.18(2)
S3 Ba1 S1 2_565 5 61.24(2)
S3 Ba1 S1 8 5 120.60(3)
S2 Ba1 S1 8 5 68.80(2)
S2 Ba1 S1 2_565 5 111.96(2)
S1 Ba1 S1 11_566 5 177.82(4)
S3 Sb1 S3 10 . 94.37(4)
S3 Sb1 S1 10 . 88.82(3)
S3 Sb1 S1 . . 88.82(3)
S1 Sb2 S3 . 6 84.63(3)
S1 Sb2 S3 . 13_665 84.63(3)
S3 Sb2 S3 6 13_665 85.17(4)
S1 Sb2 S2 . 8 80.46(3)
S3 Sb2 S2 6 8 164.84(3)
S3 Sb2 S2 13_665 8 90.69(3)
S1 Sb2 S2 . 15_665 80.46(3)
S3 Sb2 S2 6 15_665 90.69(3)
S3 Sb2 S2 13_665 15_665 164.84(3)
S2 Sb2 S2 8 15_665 89.54(3)
S2 Ge1 S2 . 12_556 111.63(2)
S2 Ge1 S2 . 2 105.23(4)
S2 Ge1 S2 12_556 2 111.63(2)
S2 Ge1 S2 . 11_556 111.63(2)
S2 Ge1 S2 12_556 11_556 105.23(4)
S2 Ge1 S2 2 11_556 111.63(2)
Sb2 S1 Sb1 . . 101.27(4)
Sb2 S1 Ba1 . 3_654 91.466(19)
Sb1 S1 Ba1 . 3_654 91.31(2)
Sb2 S1 Ba1 . 12_656 91.466(19)
Sb1 S1 Ba1 . 12_656 91.31(2)
Ba1 S1 Ba1 3_654 12_656 175.62(4)
Ge1 S2 Sb2 . 15_666 96.58(3)
Ge1 S2 Ba1 . 12_656 92.47(3)
Sb2 S2 Ba1 15_666 12_656 86.85(2)
Ge1 S2 Ba1 . 2_565 88.96(3)
Sb2 S2 Ba1 15_666 2_565 154.96(3)
Ba1 S2 Ba1 12_656 2_565 117.39(2)
Sb1 S3 Sb2 . 13_565 86.21(3)
Sb1 S3 Ba1 . 12_656 92.95(3)
Sb2 S3 Ba1 13_565 12_656 108.63(3)
Sb1 S3 Ba1 . 2_565 151.51(4)
Sb2 S3 Ba1 13_565 2_565 89.30(2)
Ba1 S3 Ba1 12_656 2_565 115.09(3)

loop_
_geom_bond_atom_site_label_1
_geom_bond_atom_site_label_2
_geom_bond_site_symmetry_2
_geom_bond_distance
Ba1 S2 14_665 3.2505(9)
Ba1 S2 11_566 3.2505(9)
Ba1 S3 11_566 3.3596(9)
Ba1 S3 14_665 3.3596(9)
Ba1 S3 2_565 3.3599(8)
Ba1 S3 8 3.3599(8)
Ba1 S2 8 3.3849(9)
Ba1 S2 2_565 3.3849(9)
Ba1 S1 11_566 3.4121(2)
Ba1 S1 5 3.4121(2)
Sb1 S3 10 2.4517(9)
Sb1 S3 . 2.4517(9)
Sb1 S1 . 2.4732(12)
Sb2 S1 . 2.4621(12)
Sb2 S3 6 2.6576(9)
Sb2 S3 13_665 2.6576(9)
Sb2 S2 8 2.9352(9)
Sb2 S2 15_665 2.9352(9)
Ge1 S2 . 2.2110(8)
Ge1 S2 12_556 2.2110(8)
Ge1 S2 2 2.2110(8)
Ge1 S2 11_556 2.2110(8)
S1 Ba1 3_654 3.4121(2)
S1 Ba1 12_656 3.4121(2)
S2 Sb2 15_666 2.9352(9)
S2 Ba1 12_656 3.2505(9)
S2 Ba1 2_565 3.3849(9)
S3 Sb2 13_565 2.6576(9)
S3 Ba1 12_656 3.3596(9)
S3 Ba1 2_565 3.3599(8)

loop_
_geom_torsion_atom_site_label_1
_geom_torsion_atom_site_label_2
_geom_torsion_atom_site_label_3
_geom_torsion_atom_site_label_4
_geom_torsion_site_symmetry_1
_geom_torsion_site_symmetry_4
_geom_torsion
S3 Sb2 S1 Sb1 6 . -137.18(2)
S3 Sb2 S1 Sb1 13_665 . 137.18(2)
S2 Sb2 S1 Sb1 8 . 45.572(18)
S2 Sb2 S1 Sb1 15_665 . -45.572(18)
S3 Sb2 S1 Ba1 6 3_654 -45.55(3)
S3 Sb2 S1 Ba1 13_665 3_654 -131.19(3)
S2 Sb2 S1 Ba1 8 3_654 137.20(3)
S2 Sb2 S1 Ba1 15_665 3_654 46.06(2)
S3 Sb2 S1 Ba1 6 12_656 131.19(3)
S3 Sb2 S1 Ba1 13_665 12_656 45.55(3)
S2 Sb2 S1 Ba1 8 12_656 -46.06(2)
S2 Sb2 S1 Ba1 15_665 12_656 -137.20(3)
S3 Sb1 S1 Sb2 10 . 132.80(2)
S3 Sb1 S1 Sb2 . . -132.80(2)
S3 Sb1 S1 Ba1 10 3_654 41.05(3)
S3 Sb1 S1 Ba1 . 3_654 135.44(3)
S3 Sb1 S1 Ba1 10 12_656 -135.44(3)
S3 Sb1 S1 Ba1 . 12_656 -41.05(3)
S2 Ge1 S2 Sb2 12_556 15_666 157.74(2)
S2 Ge1 S2 Sb2 2 15_666 36.474(13)
S2 Ge1 S2 Sb2 11_556 15_666 -84.791(7)
S2 Ge1 S2 Ba1 12_556 12_656 -115.15(4)
S2 Ge1 S2 Ba1 2 12_656 123.59(3)
S2 Ge1 S2 Ba1 11_556 12_656 2.32(3)
S2 Ge1 S2 Ba1 12_556 2_565 2.23(2)
S2 Ge1 S2 Ba1 2 2_565 -119.04(3)
S2 Ge1 S2 Ba1 11_556 2_565 119.70(3)
S3 Sb1 S3 Sb2 10 13_565 22.13(4)
S1 Sb1 S3 Sb2 . 13_565 -66.60(3)
S3 Sb1 S3 Ba1 10 12_656 130.615(18)
S1 Sb1 S3 Ba1 . 12_656 41.89(3)
S3 Sb1 S3 Ba1 10 2_565 -59.38(9)
S1 Sb1 S3 Ba1 . 2_565 -148.11(7)
